data_7217644
loop_
_publ_author_name
'Chen, Ying-Chun'
'Li, Qing-Zhu'
'Gu, Jing'

_publ_section_title
;
 Organocatalytic Asymmetric [4+2] Formal Cycloadditions of
 Cyclohexenylidenemalononitriles and Enals to Construct Chiral
 Bicyclo[2.2.2]octanes
;
_journal_name_full 'RSC Advances'
_journal_paper_doi 10.1039/C4RA07709A
_journal_year 2014
_chemical_absolute_configuration ad
_chemical_formula_sum 'C19 H19 Cl N2 O'
_chemical_formula_weight 326.81
_chemical_name_systematic
; 
 ? 
;
_space_group_IT_number 19
_symmetry_cell_setting orthorhombic
_symmetry_space_group_name_Hall 'P 2ac 2ab'
_symmetry_space_group_name_H-M 'P 21 21 21'
_atom_sites_solution_hydrogens geom
_atom_sites_solution_primary direct
_atom_sites_solution_secondary difmap
_audit_creation_method SHELXL-97
_cell_angle_alpha 90.00
_cell_angle_beta 90.00
_cell_angle_gamma 90.00
_cell_formula_units_Z 4
_cell_length_a 7.2494(19)
_cell_length_b 13.352(4)
_cell_length_c 16.888(5)
_cell_measurement_reflns_used 6852
_cell_measurement_temperature 143(2)
_cell_measurement_theta_max 31.502
_cell_measurement_theta_min 2.412
_cell_volume 1634.7(8)
_computing_cell_refinement 'CrystalClear (Rigaku Inc., 2008)'
_computing_data_collection 'CrystalClear (Rigaku Inc., 2008)'
_computing_data_reduction 'CrystalClear (Rigaku Inc., 2008)'
_computing_structure_refinement 'SHELXL-97 (Sheldrick, 1997)'
_computing_structure_solution 'SHELXS-97 (Sheldrick, 1990)'
_diffrn_ambient_temperature 143(2)
_diffrn_detector_area_resol_mean 28.5714
_diffrn_measured_fraction_theta_full 0.995
_diffrn_measured_fraction_theta_max 0.995
_diffrn_measurement_device_type AFC10/Saturn724+
_diffrn_measurement_method 'phi and omega scans'
_diffrn_radiation_monochromator graphite
_diffrn_radiation_source 'Rotating Anode'
_diffrn_radiation_type MoK\a
_diffrn_radiation_wavelength 0.71073
_diffrn_reflns_av_R_equivalents 0.0622
_diffrn_reflns_av_sigmaI/netI 0.0859
_diffrn_reflns_limit_h_max 10
_diffrn_reflns_limit_h_min -10
_diffrn_reflns_limit_k_max 15
_diffrn_reflns_limit_k_min -19
_diffrn_reflns_limit_l_max 24
_diffrn_reflns_limit_l_min -24
_diffrn_reflns_number 16028
_diffrn_reflns_theta_full 31.53
_diffrn_reflns_theta_max 31.53
_diffrn_reflns_theta_min 3.06
_diffrn_standards_decay_% 0
_diffrn_standards_interval_count 0
_diffrn_standards_interval_time 0
_diffrn_standards_number 0
_exptl_absorpt_coefficient_mu 0.240
_exptl_absorpt_correction_T_max 0.8895
_exptl_absorpt_correction_T_min 0.8875
_exptl_absorpt_correction_type multi-scan
_exptl_crystal_colour Colorless
_exptl_crystal_density_diffrn 1.328
_exptl_crystal_density_method 'not measured'
_exptl_crystal_description Block
_exptl_crystal_F_000 688
_exptl_crystal_size_max 0.51
_exptl_crystal_size_mid 0.50
_exptl_crystal_size_min 0.50
_refine_diff_density_max 0.283
_refine_diff_density_min -0.271
_refine_diff_density_rms 0.061
_refine_ls_abs_structure_details 'Flack H D (1983), Acta Cryst. A39, 876-881'
_refine_ls_abs_structure_Flack 0.10(8)
_refine_ls_extinction_coef 0.024(3)
_refine_ls_extinction_expression Fc^*^=kFc[1+0.001xFc^2^\l^3^/sin(2\q)]^-1/4^
_refine_ls_extinction_method SHELXL
_refine_ls_goodness_of_fit_ref 1.002
_refine_ls_hydrogen_treatment constr
_refine_ls_matrix_type full
_refine_ls_number_parameters 222
_refine_ls_number_reflns 5405
_refine_ls_number_restraints 0
_refine_ls_restrained_S_all 1.002
_refine_ls_R_factor_all 0.0652
_refine_ls_R_factor_gt 0.0579
_refine_ls_shift/su_max 0.001
_refine_ls_shift/su_mean 0.000
_refine_ls_structure_factor_coef Fsqd
_refine_ls_weighting_details 'calc w=1/[\s^2^(Fo^2^)+(0.0638P)^2^+0.1160P] where P=(Fo^2^+2Fc^2^)/3'
_refine_ls_weighting_scheme calc
_refine_ls_wR_factor_gt 0.1405
_refine_ls_wR_factor_ref 0.1455
_reflns_number_gt 4607
_reflns_number_total 5405
_reflns_threshold_expression >2sigma(I)
_cod_data_source_file c4ra07709a2.cif
_cod_data_source_block 4g
_cod_depositor_comments
;
The following automatic conversions were performed:

'_symmetry_cell_setting' value 'Orthorhombic' changed to
'orthorhombic' according to
/usr/data/users/saulius/crontab/automatic-downloads/rss-feeds/RSC/lib/dictionaries/cif_core.dic
dictionary named 'cif_core.dic' version 2.4.2 from 2011-04-26.

Automatic conversion script
Id: cif_fix_values 2281 2013-09-26 08:29:07Z andrius 

The following automatic conversions were performed:

'_exptl_absorpt_correction_type' value 'Multi-scans' was replaced
with the value 'multi-scan' as specified in the replacement file
'src/cod-tools/trunk/data/replacement-values/replacement_values.lst'.

Automatic conversion script
Id: cif_fix_values 5376 2017-05-30 11:51:03Z andrius 
;
_cod_original_cell_volume 1634.7(7)
_cod_original_sg_symbol_H-M P2(1)2(1)2(1)
_cod_database_code 7217644

loop_
_symmetry_equiv_pos_as_xyz
'x, y, z'
'-x+1/2, -y, z+1/2'
'-x, y+1/2, -z+1/2'
'x+1/2, -y+1/2, -z'

loop_
_atom_site_label
_atom_site_type_symbol
_atom_site_fract_x
_atom_site_fract_y
_atom_site_fract_z
_atom_site_U_iso_or_equiv
_atom_site_adp_type
_atom_site_occupancy
_atom_site_symmetry_multiplicity
_atom_site_calc_flag
_atom_site_refinement_flags
_atom_site_disorder_assembly
_atom_site_disorder_group
Cl1 Cl 0.79654(9) 0.79579(4) 0.67298(3) 0.02898(16) Uani 1 1 d . B .
N1 N 0.2265(4) 0.85351(17) 0.54333(13) 0.0383(6) Uani 1 1 d . . .
N2 N 0.2628(5) 0.74723(19) 0.78913(13) 0.0531(9) Uani 1 1 d . . .
C1 C 0.4070(3) 0.46916(17) 0.65204(12) 0.0187(4) Uani 1 1 d . B .
H1 H 0.4029 0.4010 0.6765 0.022 Uiso 1 1 calc R . .
C2 C 0.4360(3) 0.45459(17) 0.56112(12) 0.0189(4) Uani 1 1 d . . .
H2 H 0.5213 0.5090 0.5433 0.023 Uiso 1 1 calc R A 1
C3 C 0.2511(3) 0.47105(18) 0.51729(12) 0.0222(5) Uani 1 1 d . B .
C4 C 0.0954(4) 0.4107(2) 0.55596(16) 0.0323(6) Uani 1 1 d . . .
H4A H 0.1280 0.3387 0.5558 0.039 Uiso 1 1 calc R B .
H4B H -0.0195 0.4192 0.5250 0.039 Uiso 1 1 calc R . .
C5 C 0.0629(4) 0.44560(19) 0.64181(14) 0.0266(5) Uani 1 1 d . B .
H5A H 0.0626 0.3869 0.6777 0.032 Uiso 1 1 calc R . .
H5B H -0.0588 0.4789 0.6458 0.032 Uiso 1 1 calc R . .
C6 C 0.2159(3) 0.51913(16) 0.66705(12) 0.0203(4) Uani 1 1 d . . .
H6 H 0.2019 0.5385 0.7239 0.024 Uiso 1 1 calc R B .
C7 C 0.2070(3) 0.60916(17) 0.61460(12) 0.0198(4) Uani 1 1 d . B .
C8 C 0.2008(4) 0.58271(18) 0.52821(12) 0.0253(5) Uani 1 1 d . . .
H8A H 0.2891 0.6250 0.4986 0.030 Uiso 1 1 calc R B .
H8B H 0.0756 0.5954 0.5070 0.030 Uiso 1 1 calc R . .
C9 C 0.2659(4) 0.4482(2) 0.42865(13) 0.0338(6) Uani 1 1 d . . .
H9A H 0.1505 0.4668 0.4023 0.041 Uiso 1 1 calc R B .
H9B H 0.2887 0.3764 0.4211 0.041 Uiso 1 1 calc R . .
H9C H 0.3681 0.4866 0.4058 0.041 Uiso 1 1 calc R . .
C10 C 0.5554(3) 0.52743(17) 0.69421(12) 0.0200(4) Uani 1 1 d . . .
C11 C 0.6136(4) 0.49831(18) 0.77027(13) 0.0232(5) Uani 1 1 d . B .
H11 H 0.5695 0.4373 0.7921 0.028 Uiso 1 1 calc R . .
C12 C 0.7341(4) 0.5569(2) 0.81388(13) 0.0300(5) Uani 1 1 d . . .
H12 H 0.7762 0.5343 0.8640 0.036 Uiso 1 1 calc R B .
C13 C 0.7937(4) 0.6488(2) 0.78470(13) 0.0296(5) Uani 1 1 d . B .
H13 H 0.8720 0.6907 0.8153 0.035 Uiso 1 1 calc R . .
C14 C 0.7358(3) 0.67773(18) 0.70981(13) 0.0235(5) Uani 1 1 d . . .
C15 C 0.6244(3) 0.61780(16) 0.66359(12) 0.0208(4) Uani 1 1 d . B .
H15 H 0.5944 0.6376 0.6111 0.025 Uiso 1 1 calc R . .
C17 C 0.2191(3) 0.70418(18) 0.64105(12) 0.0236(4) Uani 1 1 d . . .
C18 C 0.2225(4) 0.78733(18) 0.58706(13) 0.0261(5) Uani 1 1 d . B .
C19 C 0.2419(4) 0.72851(18) 0.72391(14) 0.0316(6) Uani 1 1 d . B .
C16 C 0.5360(3) 0.35521(18) 0.54639(13) 0.0236(5) Uani 0.563(5) 1 d P B 1
H16A H 0.5585 0.3475 0.4889 0.028 Uiso 0.563(5) 1 calc PR B 1
H16B H 0.6572 0.3567 0.5734 0.028 Uiso 0.563(5) 1 calc PR B 1
O1 O 0.4324(5) 0.2708(2) 0.57443(18) 0.0286(9) Uani 0.563(5) 1 d P B 1
H1O H 0.4680 0.2555 0.6202 0.034 Uiso 0.563(5) 1 calc PR B 1
C16' C 0.5360(3) 0.35521(18) 0.54639(13) 0.0236(5) Uani 0.437(5) 1 d P B 2
H16C H 0.6303 0.3446 0.5879 0.028 Uiso 0.437(5) 1 calc PR B 2
H16D H 0.4465 0.2993 0.5492 0.028 Uiso 0.437(5) 1 calc PR B 2
O1' O 0.6225(7) 0.3560(3) 0.4702(2) 0.0334(12) Uani 0.437(5) 1 d P B 2
H1'O H 0.7277 0.3300 0.4736 0.040 Uiso 0.437(5) 1 calc PR B 2

loop_
_atom_site_aniso_label
_atom_site_aniso_U_11
_atom_site_aniso_U_22
_atom_site_aniso_U_33
_atom_site_aniso_U_23
_atom_site_aniso_U_13
_atom_site_aniso_U_12
Cl1 0.0328(3) 0.0242(3) 0.0299(3) 0.0008(2) -0.0003(2) -0.0069(2)
N1 0.0498(15) 0.0300(12) 0.0353(11) 0.0074(9) 0.0019(11) 0.0015(12)
N2 0.101(3) 0.0309(13) 0.0270(11) -0.0023(9) 0.0047(14) -0.0042(15)
C1 0.0220(10) 0.0150(10) 0.0192(9) 0.0011(7) -0.0012(7) 0.0015(8)
C2 0.0212(10) 0.0199(11) 0.0154(8) -0.0013(7) 0.0007(7) -0.0006(8)
C3 0.0226(11) 0.0247(11) 0.0194(9) -0.0036(8) -0.0029(7) 0.0008(9)
C4 0.0266(12) 0.0327(14) 0.0377(13) -0.0115(11) -0.0023(10) -0.0085(11)
C5 0.0256(12) 0.0228(12) 0.0314(12) -0.0005(9) 0.0032(9) -0.0020(9)
C6 0.0213(10) 0.0198(10) 0.0199(8) -0.0005(7) 0.0025(8) 0.0016(8)
C7 0.0180(9) 0.0214(11) 0.0201(8) 0.0019(7) 0.0011(8) 0.0000(8)
C8 0.0275(12) 0.0290(12) 0.0193(9) -0.0005(8) -0.0030(9) 0.0036(10)
C9 0.0389(15) 0.0395(15) 0.0229(10) -0.0086(10) -0.0091(10) 0.0033(12)
C10 0.0217(10) 0.0205(11) 0.0178(9) 0.0001(7) 0.0003(8) 0.0025(8)
C11 0.0263(12) 0.0219(12) 0.0213(9) 0.0022(8) -0.0008(8) -0.0039(9)
C12 0.0344(13) 0.0368(14) 0.0189(9) 0.0028(9) -0.0066(9) -0.0085(11)
C13 0.0340(13) 0.0326(13) 0.0222(10) -0.0009(9) -0.0067(10) -0.0085(12)
C14 0.0234(11) 0.0254(12) 0.0217(9) -0.0003(8) 0.0008(8) -0.0014(9)
C15 0.0230(10) 0.0206(11) 0.0187(9) -0.0001(8) -0.0001(8) 0.0007(8)
C17 0.0274(11) 0.0220(11) 0.0213(9) 0.0009(8) 0.0022(8) 0.0038(10)
C18 0.0304(11) 0.0227(12) 0.0251(10) -0.0008(8) 0.0019(9) 0.0058(10)
C19 0.0478(17) 0.0192(12) 0.0278(11) 0.0005(9) 0.0049(11) -0.0018(11)
C16 0.0262(11) 0.0249(12) 0.0197(9) -0.0012(8) 0.0040(8) 0.0029(10)
O1 0.0352(18) 0.0237(18) 0.0270(15) 0.0021(12) -0.0059(13) 0.0004(13)
C16' 0.0262(11) 0.0249(12) 0.0197(9) -0.0012(8) 0.0040(8) 0.0029(10)
O1' 0.042(3) 0.036(3) 0.0214(18) -0.0006(16) 0.0094(17) 0.012(2)

loop_
_atom_type_symbol
_atom_type_description
_atom_type_scat_dispersion_real
_atom_type_scat_dispersion_imag
_atom_type_scat_source
C C 0.0033 0.0016 'International Tables Vol C Tables 4.2.6.8 and 6.1.1.4'
H H 0.0000 0.0000 'International Tables Vol C Tables 4.2.6.8 and 6.1.1.4'
N N 0.0061 0.0033 'International Tables Vol C Tables 4.2.6.8 and 6.1.1.4'
O O 0.0106 0.0060 'International Tables Vol C Tables 4.2.6.8 and 6.1.1.4'
Cl Cl 0.1484 0.1585 'International Tables Vol C Tables 4.2.6.8 and 6.1.1.4'

loop_
_geom_angle_atom_site_label_1
_geom_angle_atom_site_label_2
_geom_angle_atom_site_label_3
_geom_angle
C10 C1 C6 109.68(18)
C10 C1 C2 115.65(18)
C6 C1 C2 109.46(17)
C10 C1 H1 107.2
C6 C1 H1 107.2
C2 C1 H1 107.2
C16 C2 C3 117.07(19)
C16 C2 C1 109.35(17)
C3 C2 C1 109.61(17)
C16 C2 H2 106.8
C3 C2 H2 106.8
C1 C2 H2 106.8
C9 C3 C4 111.3(2)
C9 C3 C8 109.00(19)
C4 C3 C8 106.4(2)
C9 C3 C2 112.21(19)
C4 C3 C2 111.07(19)
C8 C3 C2 106.51(18)
C3 C4 C5 110.7(2)
C3 C4 H4A 109.5
C5 C4 H4A 109.5
C3 C4 H4B 109.5
C5 C4 H4B 109.5
H4A C4 H4B 108.1
C4 C5 C6 110.07(19)
C4 C5 H5A 109.6
C6 C5 H5A 109.6
C4 C5 H5B 109.6
C6 C5 H5B 109.6
H5A C5 H5B 108.2
C7 C6 C5 108.50(18)
C7 C6 C1 106.64(18)
C5 C6 C1 108.78(18)
C7 C6 H6 110.9
C5 C6 H6 110.9
C1 C6 H6 110.9
C17 C7 C6 123.90(19)
C17 C7 C8 123.04(19)
C6 C7 C8 112.82(18)
C7 C8 C3 109.61(18)
C7 C8 H8A 109.7
C3 C8 H8A 109.7
C7 C8 H8B 109.7
C3 C8 H8B 109.7
H8A C8 H8B 108.2
C3 C9 H9A 109.5
C3 C9 H9B 109.5
H9A C9 H9B 109.5
C3 C9 H9C 109.5
H9A C9 H9C 109.5
H9B C9 H9C 109.5
C15 C10 C11 117.8(2)
C15 C10 C1 121.59(19)
C11 C10 C1 120.2(2)
C12 C11 C10 121.2(2)
C12 C11 H11 119.4
C10 C11 H11 119.4
C11 C12 C13 120.4(2)
C11 C12 H12 119.8
C13 C12 H12 119.8
C14 C13 C12 118.3(2)
C14 C13 H13 120.8
C12 C13 H13 120.8
C15 C14 C13 122.1(2)
C15 C14 Cl1 117.94(17)
C13 C14 Cl1 119.91(19)
C14 C15 C10 119.9(2)
C14 C15 H15 120.0
C10 C15 H15 120.0
C7 C17 C18 121.20(19)
C7 C17 C19 122.7(2)
C18 C17 C19 116.0(2)
N1 C18 C17 179.3(3)
N2 C19 C17 178.9(4)
O1 C16 C2 112.3(2)
O1 C16 H16A 109.1
C2 C16 H16A 109.1
O1 C16 H16B 109.1
C2 C16 H16B 109.1
H16A C16 H16B 107.9

loop_
_geom_bond_atom_site_label_1
_geom_bond_atom_site_label_2
_geom_bond_distance
Cl1 C14 1.751(2)
N1 C18 1.152(3)
N2 C19 1.140(3)
C1 C10 1.507(3)
C1 C6 1.558(3)
C1 C2 1.562(3)
C1 H1 1.0000
C2 C16 1.532(3)
C2 C3 1.547(3)
C2 H2 1.0000
C3 C9 1.532(3)
C3 C4 1.533(3)
C3 C8 1.546(3)
C4 C5 1.541(3)
C4 H4A 0.9900
C4 H4B 0.9900
C5 C6 1.541(3)
C5 H5A 0.9900
C5 H5B 0.9900
C6 C7 1.495(3)
C6 H6 1.0000
C7 C17 1.348(3)
C7 C8 1.502(3)
C8 H8A 0.9900
C8 H8B 0.9900
C9 H9A 0.9800
C9 H9B 0.9800
C9 H9C 0.9800
C10 C15 1.405(3)
C10 C11 1.407(3)
C11 C12 1.385(3)
C11 H11 0.9500
C12 C13 1.391(3)
C12 H12 0.9500
C13 C14 1.387(3)
C13 H13 0.9500
C14 C15 1.379(3)
C15 H15 0.9500
C17 C18 1.437(3)
C17 C19 1.446(3)
C16 O1 1.435(4)
C16 H16A 0.9900
C16 H16B 0.9900
O1 H1O 0.8400
O1' H1'O 0.8400

loop_
_geom_torsion_atom_site_label_1
_geom_torsion_atom_site_label_2
_geom_torsion_atom_site_label_3
_geom_torsion_atom_site_label_4
_geom_torsion
C10 C1 C2 C16 92.9(2)
C6 C1 C2 C16 -142.64(19)
C10 C1 C2 C3 -137.5(2)
C6 C1 C2 C3 -13.1(2)
C16 C2 C3 C9 -49.4(3)
C1 C2 C3 C9 -174.60(19)
C16 C2 C3 C4 75.9(2)
C1 C2 C3 C4 -49.3(2)
C16 C2 C3 C8 -168.56(18)
C1 C2 C3 C8 66.2(2)
C9 C3 C4 C5 -171.6(2)
C8 C3 C4 C5 -53.0(3)
C2 C3 C4 C5 62.6(3)
C3 C4 C5 C6 -8.7(3)
C4 C5 C6 C7 62.1(3)
C4 C5 C6 C1 -53.5(2)
C10 C1 C6 C7 77.1(2)
C2 C1 C6 C7 -50.7(2)
C10 C1 C6 C5 -166.02(18)
C2 C1 C6 C5 66.1(2)
C5 C6 C7 C17 135.5(2)
C1 C6 C7 C17 -107.5(3)
C5 C6 C7 C8 -49.9(3)
C1 C6 C7 C8 67.1(2)
C17 C7 C8 C3 161.5(2)
C6 C7 C8 C3 -13.1(3)
C9 C3 C8 C7 -173.6(2)
C4 C3 C8 C7 66.3(3)
C2 C3 C8 C7 -52.3(2)
C6 C1 C10 C15 -77.9(2)
C2 C1 C10 C15 46.4(3)
C6 C1 C10 C11 94.7(2)
C2 C1 C10 C11 -140.9(2)
C15 C10 C11 C12 0.4(4)
C1 C10 C11 C12 -172.5(2)
C10 C11 C12 C13 3.0(4)
C11 C12 C13 C14 -2.8(4)
C12 C13 C14 C15 -1.0(4)
C12 C13 C14 Cl1 176.3(2)
C13 C14 C15 C10 4.5(4)
Cl1 C14 C15 C10 -172.92(17)
C11 C10 C15 C14 -4.1(3)
C1 C10 C15 C14 168.8(2)
C6 C7 C17 C18 175.6(2)
C8 C7 C17 C18 1.5(4)
C6 C7 C17 C19 -0.1(4)
C8 C7 C17 C19 -174.2(2)
C7 C17 C18 N1 -46(29)
C19 C17 C18 N1 130(29)
C7 C17 C19 N2 76(15)
C18 C17 C19 N2 -100(15)
C3 C2 C16 O1 -64.3(3)
C1 C2 C16 O1 61.0(3)
